data_4003040
loop_
_publ_author_name
'Chen, Cheng-Xia'
'Wei, Zhang-Wen'
'Cao, Chen-Chen'
'Yin, Shao-Yun'
'Qiu, Qian-Feng'
'Zhu, Neng-Xiu'
'Xiong, Yang-Yang'
'Jiang, Ji-Jun'
'Pan, Mei'
'Su, Cheng-Yong'

_publ_section_title
;
 All Roads Lead to Rome: Tuning the Luminescence of a Breathing Catenated
 Zr-MOF by Programmable Multiplexing Pathways
;
_journal_issue 15
_journal_name_full 'Chemistry of Materials'
_journal_page_first 5550
_journal_paper_doi 10.1021/acs.chemmater.9b01258
_journal_volume 31
_journal_year 2019
_chemical_formula_moiety '0.25(C216 H128 O64 Zr12), 0.25(C108 H64 O36 Zr8), 0.25(C108 H64 O28 Zr4)'
_chemical_formula_sum 'C108 H64 O32 Zr6'
_chemical_formula_weight 2420.91
_chemical_name_common LIFM-114-80C
_space_group_crystal_system orthorhombic
_space_group_IT_number 65
_space_group_name_Hall '-C 2 2'
_space_group_name_H-M_alt 'C m m m'
_symmetry_space_group_name_Hall '-C 2 2'
_symmetry_space_group_name_H-M 'C m m m'
_atom_sites_solution_hydrogens mixed
_atom_sites_solution_primary dual
_audit_creation_date 2018-07-20
_audit_creation_method
;
Olex2 1.2
(compiled 2018.05.29 svn.r3508 for OlexSys, GUI svn.r5506)
;
_cell_angle_alpha 90
_cell_angle_beta 90
_cell_angle_gamma 90
_cell_formula_units_Z 4
_cell_length_a 21.0637(7)
_cell_length_b 42.3687(11)
_cell_length_c 18.0144(4)
_cell_measurement_reflns_used 6358
_cell_measurement_temperature 150.00(10)
_cell_measurement_theta_max 65.4670
_cell_measurement_theta_min 4.7090
_cell_volume 16076.8(8)
_computing_cell_refinement 'CrysAlisPro 1.171.38.43 (Rigaku OD, 2015)'
_computing_data_collection 'CrysAlisPro 1.171.38.43 (Rigaku OD, 2015)'
_computing_data_reduction 'CrysAlisPro 1.171.38.43 (Rigaku OD, 2015)'
_computing_molecular_graphics 'Olex2 (Dolomanov et al., 2009)'
_computing_publication_material 'Olex2 (Dolomanov et al., 2009)'
_computing_structure_refinement 'ShelXL (Sheldrick, 2015)'
_computing_structure_solution 'ShelXT (Sheldrick, 2015)'
_diffrn_ambient_environment N~2~
_diffrn_ambient_temperature 150.00(10)
_diffrn_detector 'CCD plate'
_diffrn_detector_area_resol_mean 5.2913
_diffrn_detector_type AtlasS2
_diffrn_measured_fraction_theta_full 0.971
_diffrn_measured_fraction_theta_max 0.971
_diffrn_measurement_details
;
List of Runs (angles in degrees, time in seconds):

  # Type    Start    End  Width  t~exp~   \w     \q     \k     \f   Frames
--------------------------------------------------------------------------
  1  \w    -65.00  22.00   1.00   18.00    --    1.62 -37.00 150.00   87
  2  \w     59.00  85.00   1.00   22.00    --   88.73  77.00 -90.00   26
  3  \w    122.00 155.00   1.00   22.00    --   88.73  77.00 -90.00   33
  4  \w    110.00 157.00   1.00   22.00    --   88.73 125.00 120.00   47
  5  \w     15.00 100.00   1.00   22.00    --   88.73 -30.00 120.00   85
  6  \w    117.00 159.00   1.00   22.00    --   88.73 125.00-150.00   42
  7  \w     26.00  59.00   1.00   22.00    --   88.73 -15.00 -30.00   33
;
_diffrn_measurement_device 'four-circle diffractometer'
_diffrn_measurement_device_type 'SuperNova, Dual, Cu at zero, AtlasS2'
_diffrn_measurement_method '\w scans'
_diffrn_orient_matrix_type 'CrysAlisPro convention (1999,Acta A55,543-557)'
_diffrn_orient_matrix_UB_11 0.0220780000
_diffrn_orient_matrix_UB_12 0.0243904000
_diffrn_orient_matrix_UB_13 0.0580484000
_diffrn_orient_matrix_UB_21 0.0601974000
_diffrn_orient_matrix_UB_22 0.0064658000
_diffrn_orient_matrix_UB_23 -0.0461011000
_diffrn_orient_matrix_UB_31 -0.0351125000
_diffrn_orient_matrix_UB_32 0.0262132000
_diffrn_orient_matrix_UB_33 -0.0425735000
_diffrn_radiation_monochromator mirror
_diffrn_radiation_probe x-ray
_diffrn_radiation_type CuK\a
_diffrn_radiation_wavelength 1.54184
_diffrn_reflns_av_R_equivalents 0.0402
_diffrn_reflns_av_unetI/netI 0.0455
_diffrn_reflns_Laue_measured_fraction_full 0.971
_diffrn_reflns_Laue_measured_fraction_max 0.971
_diffrn_reflns_limit_h_max 24
_diffrn_reflns_limit_h_min -23
_diffrn_reflns_limit_k_max 49
_diffrn_reflns_limit_k_min -31
_diffrn_reflns_limit_l_max 15
_diffrn_reflns_limit_l_min -20
_diffrn_reflns_number 17653
_diffrn_reflns_point_group_measured_fraction_full 0.971
_diffrn_reflns_point_group_measured_fraction_max 0.971
_diffrn_reflns_theta_full 65.687
_diffrn_reflns_theta_max 65.687
_diffrn_reflns_theta_min 3.768
_diffrn_source 'micro-focus sealed X-ray tube'
_diffrn_source_type 'SuperNova (Cu) X-ray Source'
_exptl_absorpt_coefficient_mu 3.515
_exptl_absorpt_correction_T_max 1.00000
_exptl_absorpt_correction_T_min 0.27052
_exptl_absorpt_correction_type multi-scan
_exptl_absorpt_process_details
;
CrysAlisPro 1.171.38.43 (Rigaku Oxford Diffraction, 2015)
Empirical absorption correction using spherical harmonics,
 implemented in SCALE3 ABSPACK scaling algorithm.
;
_exptl_crystal_colour colourless
_exptl_crystal_colour_primary colourless
_exptl_crystal_density_diffrn 1.000
_exptl_crystal_description prism
_exptl_crystal_F_000 4832
_exptl_crystal_size_max 0.4
_exptl_crystal_size_mid 0.04
_exptl_crystal_size_min 0.02
_platon_squeeze_details
;
TITL 18062704 in Cmmm
CELL   21.0637   42.3687   18.0144     90.00     90.00     90.00
SPGR Cmmm
# Solvent Accessible Volume =      6795
# Electrons Found in S.A.V. =      2019
# Note: Atoms in Void as Cxxx and Qxxx all others
C101 1.000 0.448 0.248 !       2.84 eA-3
C102 0.658 0.133-0.002 !       2.37 eA-3
Q103 0.500 0.468 0.367 !       2.17 eA-3
C104 0.221 0.094 0.003 !       2.05 eA-3
C105 0.733 0.102 0.490 !       1.98 eA-3
C106 0.278 0.045 0.405 !       1.97 eA-3
C107 0.500 0.156 0.000 !       1.79 eA-3
C108 0.500 0.070 0.380 !       1.79 eA-3
Q109 0.791 0.445 0.043 !       1.70 eA-3
C110 0.236 0.046 0.143 !       1.60 eA-3
Q111 1.000 0.055 0.267 !       1.58 eA-3
Q112 0.719 0.445 0.407 !       1.57 eA-3
C113 1.000 0.195 0.496 !       1.57 eA-3
C114 0.380 0.117 0.504 !       1.56 eA-3
C115 0.500 0.062 0.317 !       1.50 eA-3
C116 0.270 0.453 0.095 !       1.49 eA-3
Q117 0.500 0.039 0.116 !       1.48 eA-3
C118 0.500 0.185 0.037 !       1.47 eA-3
C119 0.500 0.439 0.190 !       1.45 eA-3
C120 0.841 0.393 0.488 !       1.44 eA-3
C121 0.500 0.113 0.358 !       1.44 eA-3
C122 0.493 0.090 0.373 !       1.42 eA-3
C123 0.453 0.185 0.050 !       1.39 eA-3
C124 0.894 0.483 0.390 !       1.39 eA-3
C125 0.294 0.024 0.279 !       1.39 eA-3
C126 0.118 0.498 0.484 !       1.37 eA-3
Q127 0.597 0.041 0.324 !       1.35 eA-3
C128 0.591 0.188-0.005 !       1.34 eA-3
C129 0.500 0.139 0.426 !       1.27 eA-3
C130 0.500 0.195 0.095 !       1.27 eA-3
Q131 0.231 0.470 0.065 !       1.25 eA-3
C132 0.266 0.394 0.470 !       1.24 eA-3
C133 1.000 0.212 0.202 !       1.22 eA-3
C134 1.000 0.453 0.439 !       1.22 eA-3
C135 1.000 0.336 0.475 !       1.21 eA-3
C136 0.143 0.117 0.001 !       1.21 eA-3
C137 0.264 0.062 0.504 !       1.19 eA-3
C138 1.000 0.277 0.144 !       1.18 eA-3
Q139 0.987 0.484 0.093 !       1.16 eA-3
C140 0.680 0.078-0.003 !       1.16 eA-3
C141 0.782 0.429 0.439 !       1.16 eA-3
C142 0.608 0.030 0.434 !       1.16 eA-3
Q143 0.625 0.009 0.330 !       1.15 eA-3
C144 0.200 0.500 0.500 !       1.15 eA-3
Q145 0.801 0.008 0.251 !       1.15 eA-3
C146 0.440 0.500 0.000 !       1.14 eA-3
Q147 0.600 0.031 0.004 !       1.13 eA-3
Q148 0.355 0.502 0.172 !       1.13 eA-3
Q149 1.000 0.501 0.031 !       1.12 eA-3
C150 1.000 0.241 0.266 !       1.12 eA-3
C151 0.500 0.285 0.287 !       1.10 eA-3
Q152 0.107 0.016 0.501 !       1.08 eA-3
C153 0.264 0.063 0.009 !       1.07 eA-3
C154 1.000 0.223 0.307 !       1.07 eA-3
Q155 1.000 0.470 0.068 !       1.06 eA-3
C156 0.467 0.177 0.070 !       1.05 eA-3
Q157 0.723 0.014 0.097 !       1.05 eA-3
C158 0.590 0.156 0.496 !       1.04 eA-3
C159 0.918 0.203 0.494 !       1.04 eA-3
C160 0.970 0.317 0.471 !       1.04 eA-3
C161 0.448 0.251 0.220 !       1.02 eA-3
C162 0.967 0.210 0.335 !       1.02 eA-3
Q163 0.196 0.503 0.062 !       1.01 eA-3
C164 0.950 0.279 0.120 !       1.01 eA-3
C165 0.486 0.500 0.000 !       1.01 eA-3
C166 1.000 0.462 0.303 !       1.00 eA-3
C167 0.544 0.164 0.508 !       1.00 eA-3
C168 0.467 0.237 0.094 !       1.00 eA-3
Q169 0.795 0.484 0.440 !       0.99 eA-3
C170 0.500 0.300 0.143 !       0.99 eA-3
C171 1.000 0.140 0.032 !       0.99 eA-3
C172 0.812 0.502 0.344 !       0.99 eA-3
C173 0.987 0.258 0.173 !       0.98 eA-3
C174 0.167 0.476 0.355 !       0.98 eA-3
C175 0.765 0.070 0.005 !       0.98 eA-3
C176 0.315 0.094 0.001 !       0.97 eA-3
C177 0.500 0.310 0.179 !       0.97 eA-3
Q178 0.566 0.017 0.328 !       0.96 eA-3
Q179 0.280 0.475 0.281 !       0.96 eA-3
Q180 0.090 0.190 0.435 !       0.96 eA-3
Q181 0.982 0.475 0.263 !       0.95 eA-3
Q182 0.285 0.498 0.281 !       0.94 eA-3
Q183 0.579 0.500 0.156 !       0.94 eA-3
Q184 0.063 0.486 0.259 !       0.94 eA-3
Q185 0.706 0.469 0.468 !       0.93 eA-3
Q186 0.308 0.500 0.469 !       0.92 eA-3
C187 0.491 0.321 0.138 !       0.92 eA-3
Q188 0.824 0.086 0.503 !       0.92 eA-3
C189 0.914 0.281 0.110 !       0.91 eA-3
C190 0.530 0.224 0.472 !       0.89 eA-3
C191 0.081 0.437 0.390 !       0.89 eA-3
C192 1.000 0.269 0.442 !       0.88 eA-3
Q193 0.725 0.498 0.188 !       0.88 eA-3
Q194 0.683 0.039 0.003 !       0.87 eA-3
C195 0.500 0.031 0.507 !       0.87 eA-3
Q196 0.500 0.016-0.006 !       0.86 eA-3
C197 0.828 0.389 0.040 !       0.86 eA-3
Q198 0.136 0.031 0.496 !       0.86 eA-3
Q199 0.546 0.354 0.108 !       0.86 eA-3
;
_refine_diff_density_max 2.015
_refine_diff_density_min -4.000
_refine_diff_density_rms 0.245
_refine_ls_extinction_method none
_refine_ls_goodness_of_fit_ref 1.000
_refine_ls_hydrogen_treatment constr
_refine_ls_matrix_type full
_refine_ls_number_parameters 554
_refine_ls_number_reflns 7306
_refine_ls_number_restraints 950
_refine_ls_restrained_S_all 0.974
_refine_ls_R_factor_all 0.1524
_refine_ls_R_factor_gt 0.1360
_refine_ls_shift/su_max 0.000
_refine_ls_shift/su_mean 0.000
_refine_ls_structure_factor_coef Fsqd
_refine_ls_weighting_details 'w=1/[\s^2^(Fo^2^)+(0.2000P)^2^+600.0000P] where P=(Fo^2^+2Fc^2^)/3'
_refine_ls_weighting_scheme calc
_refine_ls_wR_factor_gt 0.3562
_refine_ls_wR_factor_ref 0.3721
_reflns_Friedel_coverage 0.000
_reflns_number_gt 5782
_reflns_number_total 7306
_reflns_threshold_expression 'I > 2\s(I)'
_cod_data_source_file LIFM-114-80C.cif
_cod_data_source_block 114-80C
_cod_database_code 4003040
_shelx_shelxl_version_number 2014/7
_chemical_oxdiff_formula 'C H O Zr'
_chemical_oxdiff_usercomment 114-80
_shelx_space_group_comment
;
The symmetry employed for this shelxl refinement is uniquely defined
by the following loop, which should always be used as a source of
symmetry information in preference to the above space-group names.
They are only intended as comments.
;
_shelx_estimated_absorpt_t_max 0.933
_shelx_estimated_absorpt_t_min 0.334
_reflns_odcompleteness_completeness 99.55
_reflns_odcompleteness_iscentric 1
_reflns_odcompleteness_theta 61.08
_olex2_refinement_description
;
1. Twinned data refinement
 Scales: 6(10)
 -5(10)
2. Fixed Uiso
 At 1.2 times of:
  All C(H) groups
3. Restrained distances
 C8-C9 = C9-C10 = C10-C11 = C11-C12
 1.39 with sigma of 0.01
 C12-C13 = C13-C8
 1.39 with sigma of 0.01
 C8-C10 = C9-C11 = C10-C12
 2.4 with sigma of 0.01
 C11-C13 = C12-C8 = C13-C9
 2.4 with sigma of 0.01
 C8-C11 = C9-C12 = C10-C13
 2.8 with sigma of 0.01
 C8-C9A = C9A-C10A = C10A-C11
 1.39 with sigma of 0.01
 C11-C12A = C12A-C13A = C13A-C8
 1.39 with sigma of 0.01
 C8-C10A = C9A-C11 = C10A-C12A
 2.4 with sigma of 0.01
 C11-C13A = C12A-C8 = C13A-C9A
 2.4 with sigma of 0.01
 C9A-C12A = C10A-C13A
 2.8 with sigma of 0.01
 C15-C16 = C19-C22 = C28-C25
 1.5 with sigma of 0.01
 C30-C29 = C33-C36 = C39-C42
 1.5 with sigma of 0.01
 C16-C17 = C17-C18 = C18-C19
 1.39 with sigma of 0.01
 C19-C20 = C20-C21 = C21-C16
 1.39 with sigma of 0.01
 C16-C18 = C17-C19 = C18-C20
 2.4 with sigma of 0.01
 C19-C21 = C20-C16 = C21-C17
 2.4 with sigma of 0.01
 C16-C19 = C17-C20 = C18-C21
 2.8 with sigma of 0.01
 C22-C23 = C23-C24 = C24-C25
 1.39 with sigma of 0.01
 C25-C26 = C26-C27 = C27-C22
 1.39 with sigma of 0.01
 C22-C24 = C23-C25 = C24-C26
 2.4 with sigma of 0.01
 C25-C27 = C26-C22 = C27-C23
 2.4 with sigma of 0.01
 C22-C25 = C23-C26 = C24-C27
 2.8 with sigma of 0.01
 C30-C31 = C31-C32 = C32-C33
 1.39 with sigma of 0.01
 C33-C34 = C34-C35 = C35-C30
 1.39 with sigma of 0.01
 C30-C32 = C31-C33 = C32-C34
 2.4 with sigma of 0.01
 C33-C35 = C34-C30 = C35-C31
 2.4 with sigma of 0.01
 C30-C33 = C31-C34 = C32-C35
 2.8 with sigma of 0.01
 C36-C37 = C37-C38 = C38-C39
 1.39 with sigma of 0.01
 C39-C40 = C40-C41 = C41-C36
 1.39 with sigma of 0.01
 C36-C38 = C37-C39 = C38-C40
 2.4 with sigma of 0.01
 C39-C41 = C40-C36 = C41-C37
 2.4 with sigma of 0.01
 C36-C39 = C37-C40 = C38-C41
 2.8 with sigma of 0.01
 C28-C42
 1.26 with sigma of 0.02
 Zr5-O13
 2.2 with sigma of 0.02
 C28-C26 \\sim C28-C24
 with sigma of 0.02
 C42-C40 \\sim C42-C38
 with sigma of 0.02
 O11-O12 \\sim O13-O14
 with sigma of 0.02
 Zr4-O16 \\sim Zr3-O16
 with sigma of 0.03
4. Restrained planarity
 C8, C9, C10, C11, C12, C13
 with sigma of 0.01
 C8, C9A, C10A, C12A, C13A, C11
 with sigma of 0.01
 C16, C17, C18, C19, C20, C21
 with sigma of 0.01
 C22, C23, C24, C25, C26, C27, H26
 with sigma of 0.01
 C30, C31, C32, C33, C34, C35
 with sigma of 0.01
 C36, C37, C38, C39, C40, C41
 with sigma of 0.01
 Zr4, Zr5, O11, O12, O13, O14
 with sigma of 0.01
5. Rigid bond restraints
 C15, C16, C17, C18, C19, C20, C21, C22, C23, C24, C25, C26, C27, C28, C29,
 C30, C31, C32, C33, C34, C35, C36, C37, C38, C39, C40, C41, C42, O3, O4, O5, O6
 with sigma for 1-2 distances of 0.01 and sigma for 1-3 distances of 0.01
 C1, C2, C3, C4, C5, C6, C7, C8, C9, C10, C11, C12, C13, C14, C9A, C10A, C12A,
 C13A
 with sigma for 1-2 distances of 0.01 and sigma for 1-3 distances of 0.01
 Zr4, Zr5, O11, O12, O13, O14
 with sigma for 1-2 distances of 0.01 and sigma for 1-3 distances of 0.01
 Zr1, Zr2, O9, O10
 with sigma for 1-2 distances of 0.01 and sigma for 1-3 distances of 0.01
6. Uiso/Uaniso restraints and constraints
C15 \\sim C16 \\sim C17 \\sim C18 \\sim C19 \\sim C20 \\sim C21 \\sim C22 \\sim
C23 \\sim C24 \\sim C25 \\sim C26 \\sim C27 \\sim C28 \\sim C29 \\sim C30 \\sim
C31 \\sim C32 \\sim C33 \\sim C34 \\sim C35 \\sim C36 \\sim C37 \\sim C38 \\sim
C39 \\sim C40 \\sim C41 \\sim C42 \\sim O3 \\sim O4 \\sim O5 \\sim O6: within
2A with sigma of 0.01 and sigma for terminal atoms of 0.02
C1 \\sim C2 \\sim C3 \\sim C4 \\sim C5 \\sim C6 \\sim C7 \\sim C8 \\sim C9
\\sim C10 \\sim C11 \\sim C12 \\sim C13 \\sim C14 \\sim C9A \\sim C10A \\sim
C12A \\sim C13A: within 2A with sigma of 0.01 and sigma for terminal atoms of
0.02
Zr4 \\sim Zr5 \\sim O11 \\sim O12 \\sim O13 \\sim O14: within 2A with sigma of
0.01 and sigma for terminal atoms of 0.02
Zr1 \\sim Zr2 \\sim O9 \\sim O10: within 2A with sigma of 0.01 and sigma for
terminal atoms of 0.02
Uanis(C9) \\sim Ueq, Uanis(C10) \\sim Ueq, Uanis(C9A) \\sim Ueq, Uanis(C10A)
\\sim Ueq, Uanis(C28) \\sim Ueq, Uanis(O17) \\sim Ueq, Uanis(O13) \\sim Ueq,
Uanis(O1) \\sim Ueq, Uanis(O16) \\sim Ueq, Uanis(O10) \\sim Ueq: with sigma of
0.01 and sigma for terminal atoms of 0.02
Uanis(O8) \\sim Ueq: with sigma of 0.001 and sigma for terminal atoms of 0.002
7. Others
 Fixed Sof: Zr3(0.25) Zr4(0.25) Zr5(0.25) O3(0.5) O4(0.5) O5(0.5) O6(0.5)
 O11(0.25) O12(0.25) O13(0.25) O14(0.25) O15(0.5) O16(0.25) O17(0.25) C9(0.5)
 H9(0.5) C10(0.5) H10(0.5) C12(0.5) H12(0.5) C13(0.5) H13(0.5) C15(0.5)
 C16(0.5) C17(0.5) H17(0.5) C18(0.5) H18(0.5) C19(0.5) C20(0.5) H20(0.5)
 C21(0.5) H21(0.5) C22(0.5) C23(0.5) H23(0.5) C24(0.5) H24(0.5) C25(0.5)
 C26(0.5) H26(0.5) C27(0.5) H27(0.5) C29(0.5) C30(0.5) C31(0.5) H31(0.5)
 C32(0.5) H32(0.5) C33(0.5) C34(0.5) H34(0.5) C35(0.5) H35(0.5) C36(0.5)
 C37(0.5) H37(0.5) C38(0.5) H38(0.5) C39(0.5) C40(0.5) H40(0.5) C41(0.5)
 H41(0.5) C42(0.25) C9A(0.5) H9A(0.5) C10A(0.5) H10A(0.5) C12A(0.5) H12A(0.5)
 C13A(0.5) H13A(0.5)
8.a Riding coordinates:
 C26(H26)
8.b Aromatic/amide H refined with riding coordinates:
 C3(H3), C4(H4), C6(H6), C7(H7), C9(H9), C10(H10), C12(H12), C13(H13),
 C17(H17), C18(H18), C20(H20), C21(H21), C23(H23), C24(H24), C27(H27), C31(H31),
  C32(H32), C34(H34), C35(H35), C37(H37), C38(H38), C40(H40), C41(H41),
 C9A(H9A), C10A(H10A), C12A(H12A), C13A(H13A)
;
_platon_squeeze_void_probe_radius 1.20
_olex2_submission_special_instructions 'No special instructions were received'
_oxdiff_exptl_absorpt_empirical_details
;
Empirical correction (ABSPACK) includes:
- Absorption correction using spherical harmonics
- Frame scaling
;
_oxdiff_exptl_absorpt_empirical_full_max 5.355
_oxdiff_exptl_absorpt_empirical_full_min 0.521

loop_
_space_group_symop_operation_xyz
'x, y, z'
'-x, -y, z'
'x, -y, -z'
'-x, y, -z'
'x+1/2, y+1/2, z'
'-x+1/2, -y+1/2, z'
'x+1/2, -y+1/2, -z'
'-x+1/2, y+1/2, -z'
'-x, -y, -z'
'x, y, -z'
'-x, y, z'
'x, -y, z'
'-x+1/2, -y+1/2, -z'
'x+1/2, y+1/2, -z'
'-x+1/2, y+1/2, z'
'x+1/2, -y+1/2, z'

loop_
_atom_site_label
_atom_site_type_symbol
_atom_site_fract_x
_atom_site_fract_y
_atom_site_fract_z
_atom_site_U_iso_or_equiv
_atom_site_adp_type
_atom_site_occupancy
_atom_site_site_symmetry_order
_atom_site_calc_flag
_atom_site_refinement_flags_posn
_atom_site_refinement_flags_adp
_atom_site_refinement_flags_occupancy
_atom_site_disorder_assembly
_atom_site_disorder_group
Zr1 Zr 0.41608(5) 0.0000 0.09832(5) 0.0244(4) Uani 1 2 d S TU P . .
Zr2 Zr 0.5000 0.05782(3) 0.0000 0.0166(4) Uani 1 4 d S TU P . .
Zr3 Zr 0.0000 0.05778(6) 0.45210(15) 0.0459(7) Uani 0.5 2 d DS T P A 1
Zr4 Zr 0.08314(16) 0.0000 0.35263(18) 0.0523(8) Uani 0.5 2 d DS TU P A 1
Zr5 Zr 0.08441(15) 0.0000 0.45010(16) 0.0476(7) Uani 0.5 2 d DS TU P B 2
O1 O 0.3842(4) 0.04831(14) 0.1392(4) 0.0468(19) Uani 1 1 d . U . . .
O2 O 0.4360(3) 0.08446(12) 0.0737(3) 0.0270(13) Uani 1 1 d . . . . .
O3 O 0.0606(14) 0.0843(5) 0.3764(13) 0.094(4) Uani 0.5 1 d . U . A 1
O4 O 0.1151(14) 0.0476(5) 0.3143(13) 0.100(4) Uani 0.5 1 d . U . A 1
O5 O 0.1157(14) 0.0458(5) 0.4111(13) 0.097(4) Uani 0.5 1 d . U . B 2
O6 O 0.0592(13) 0.0837(4) 0.4709(11) 0.093(4) Uani 0.5 1 d . U . B 2
O7 O 0.3110(5) 0.0000 0.0971(6) 0.050(3) Uani 1 2 d S T P . .
O8 O 0.4245(6) 0.0000 0.2264(7) 0.057(3) Uani 1 2 d S TU P . .
O9 O 0.4194(7) 0.0267(3) 0.0000 0.066(4) Uani 1 2 d S TU P . .
O10 O 0.5000 0.0268(3) 0.0986(7) 0.060(3) Uani 1 2 d S TU P . .
O11 O 0.0846(11) 0.0000 0.2443(12) 0.055(4) Uani 0.5 2 d DS TU P A 1
O12 O 0.1814(14) 0.0000 0.347(2) 0.108(7) Uani 0.5 2 d DS TU P A 1
O13 O 0.1098(17) 0.0000 0.3293(11) 0.096(6) Uani 0.5 2 d DS TU P B 2
O14 O 0.1881(14) 0.0000 0.4507(19) 0.107(8) Uani 0.5 2 d DS TU P B 2
O15 O 0.0939(12) 0.0304(5) 0.4526(11) 0.089(7) Uani 0.5 1 d . . . A 1
O16 O 0.0000 0.0291(7) 0.356(2) 0.123(13) Uani 0.5 2 d DS TU P A 1
O17 O 0.0000 0.0295(5) 0.4524(15) 0.061(6) Uani 0.5 2 d S TU P B 2
C1 C 0.4025(6) 0.0761(2) 0.1263(6) 0.040(2) Uani 1 1 d . U . . .
C2 C 0.3839(6) 0.1007(2) 0.1817(6) 0.051(2) Uani 1 1 d . U . . .
C3 C 0.3412(8) 0.0938(3) 0.2372(7) 0.071(3) Uani 1 1 d . U . . .
H3 H 0.3234 0.0733 0.2407 0.085 Uiso 1 1 calc R . . . .
C4 C 0.3238(8) 0.1175(3) 0.2892(7) 0.075(3) Uani 1 1 d . U . . .
H4 H 0.2975 0.1124 0.3304 0.090 Uiso 1 1 calc R . . . .
C5 C 0.3460(8) 0.1483(3) 0.2792(7) 0.065(2) Uani 1 1 d . U . . .
C6 C 0.3883(8) 0.1542(3) 0.2243(7) 0.067(3) Uani 1 1 d . U . . .
H6 H 0.4065 0.1746 0.2205 0.080 Uiso 1 1 calc R . . . .
C7 C 0.4057(7) 0.1313(3) 0.1736(7) 0.060(3) Uani 1 1 d . U . . .
H7 H 0.4327 0.1365 0.1332 0.072 Uiso 1 1 calc R . . . .
C8 C 0.3239(5) 0.17445(19) 0.3309(5) 0.064(2) Uani 1 1 d D U . . .
C9 C 0.2729(7) 0.1690(2) 0.3779(8) 0.066(3) Uani 0.5 1 d D U . C 1
H9 H 0.2540 0.1487 0.3801 0.080 Uiso 0.5 1 calc R . . C 1
C10 C 0.2496(6) 0.1934(3) 0.4219(8) 0.068(3) Uani 0.5 1 d D U . C 1
H10 H 0.2148 0.1897 0.4542 0.082 Uiso 0.5 1 calc R . . C 1
C11 C 0.2774(6) 0.2231(2) 0.4187(5) 0.067(2) Uani 1 1 d D U . . .
C12 C 0.3285(7) 0.2286(2) 0.3716(8) 0.072(3) Uani 0.5 1 d D U . C 1
H12 H 0.3475 0.2489 0.3695 0.087 Uiso 0.5 1 calc R . . C 1
C13 C 0.3519(7) 0.2042(3) 0.3275(8) 0.071(3) Uani 0.5 1 d D U . C 1
H13 H 0.3868 0.2079 0.2952 0.085 Uiso 0.5 1 calc R . . C 1
C14 C 0.2500 0.2500 0.4622(9) 0.070(4) Uani 1 2 d S TU P C .
C15 C 0.094(2) 0.0752(6) 0.3240(16) 0.098(3) Uani 0.5 1 d D U . A 1
C16 C 0.1178(12) 0.1005(4) 0.2733(11) 0.100(3) Uani 0.5 1 d D U . A 1
C17 C 0.0842(10) 0.1287(5) 0.2699(11) 0.101(3) Uani 0.5 1 d D U . A 1
H17 H 0.0485 0.1320 0.3012 0.121 Uiso 0.5 1 calc R . . A 1
C18 C 0.1030(11) 0.1523(4) 0.2207(12) 0.102(4) Uani 0.5 1 d D U . A 1
H18 H 0.0802 0.1716 0.2183 0.122 Uiso 0.5 1 calc R . . A 1
C19 C 0.1553(12) 0.1475(4) 0.1750(11) 0.101(3) Uani 0.5 1 d D U . A 1
C20 C 0.1889(11) 0.1193(5) 0.1784(12) 0.103(4) Uani 0.5 1 d D U . A 1
H20 H 0.2247 0.1161 0.1472 0.123 Uiso 0.5 1 calc R . . A 1
C21 C 0.1701(12) 0.0957(4) 0.2275(12) 0.102(4) Uani 0.5 1 d D U . A 1
H21 H 0.1929 0.0764 0.2298 0.122 Uiso 0.5 1 calc R . . A 1
C22 C 0.1835(12) 0.1716(4) 0.1246(10) 0.100(3) Uani 0.5 1 d D U . A 1
C23 C 0.2481(11) 0.1782(3) 0.1225(8) 0.100(4) Uani 0.5 1 d D U . A 1
H23 H 0.2772 0.1653 0.1490 0.121 Uiso 0.5 1 calc R . . A 1
C24 C 0.2701(8) 0.2038(4) 0.0814(10) 0.100(4) Uani 0.5 1 d D U . A 1
H24 H 0.3142 0.2084 0.0798 0.120 Uiso 0.5 1 calc R . . A 1
C25 C 0.2274(7) 0.2225(3) 0.0426(10) 0.100(4) Uani 0.5 1 d D U . A 1
C26 C 0.1628(7) 0.2160(4) 0.0448(9) 0.100(4) Uani 0.5 1 d D U . A 1
H26 H 0.1337 0.2288 0.0180 0.120 Uiso 0.5 1 d R . . A 1
C27 C 0.1408(9) 0.1905(4) 0.0858(11) 0.100(4) Uani 0.5 1 d D U . . .
H27 H 0.0967 0.1859 0.0872 0.120 Uiso 0.5 1 calc R . . A .
C28 C 0.2500 0.2500 0.0000 0.099(5) Uani 1 4 d DS TU P A 1
C29 C 0.100(2) 0.0761(6) 0.4201(16) 0.096(3) Uani 0.5 1 d D U . B 2
C30 C 0.1174(13) 0.1017(4) 0.3662(10) 0.098(3) Uani 0.5 1 d D U . B 2
C31 C 0.1505(12) 0.0942(3) 0.3017(11) 0.101(3) Uani 0.5 1 d D U . B 2
H31 H 0.1612 0.0729 0.2914 0.121 Uiso 0.5 1 calc R . . B 2
C32 C 0.1679(12) 0.1179(4) 0.2524(10) 0.102(3) Uani 0.5 1 d D U . B 2
H32 H 0.1904 0.1127 0.2083 0.122 Uiso 0.5 1 calc R . . B 2
C33 C 0.1524(13) 0.1491(4) 0.2671(10) 0.101(3) Uani 0.5 1 d D U . B 2
C34 C 0.1192(13) 0.1566(3) 0.3318(12) 0.101(4) Uani 0.5 1 d D U . B 2
H34 H 0.1084 0.1780 0.3421 0.121 Uiso 0.5 1 calc R . . B 2
C35 C 0.1018(13) 0.1329(4) 0.3812(10) 0.098(4) Uani 0.5 1 d D U . B 2
H35 H 0.0792 0.1380 0.4253 0.118 Uiso 0.5 1 calc R . . B 2
C36 C 0.1766(12) 0.1747(4) 0.2156(11) 0.101(3) Uani 0.5 1 d D U . B 2
C37 C 0.2237(12) 0.1684(3) 0.1635(11) 0.099(3) Uani 0.5 1 d D U . B 2
H37 H 0.2393 0.1475 0.1578 0.119 Uiso 0.5 1 calc R . . B 2
C38 C 0.2479(10) 0.1927(3) 0.1198(10) 0.099(3) Uani 0.5 1 d D U . B 2
H38 H 0.2800 0.1882 0.0843 0.119 Uiso 0.5 1 calc R . . B 2
C39 C 0.2254(11) 0.2235(3) 0.1276(10) 0.099(4) Uani 0.5 1 d D U . B 2
C40 C 0.1781(11) 0.2296(4) 0.1799(11) 0.102(4) Uani 0.5 1 d D U . B 2
H40 H 0.1624 0.2505 0.1857 0.122 Uiso 0.5 1 calc R . . B 2
C41 C 0.1539(11) 0.2054(4) 0.2236(11) 0.103(4) Uani 0.5 1 d D U . B 2
H41 H 0.1218 0.2098 0.2591 0.123 Uiso 0.5 1 calc R . . B 2
C42 C 0.2500 0.2500 0.0765(9) 0.098(4) Uani 0.5 2 d DS TU P B 2
C9A C 0.2589(6) 0.1797(3) 0.3348(8) 0.071(3) Uani 0.5 1 d D U . C 2
H9A H 0.2305 0.1667 0.3076 0.085 Uiso 0.5 1 calc R . . C 2
C10A C 0.2354(5) 0.2041(3) 0.3790(8) 0.072(3) Uani 0.5 1 d D U . C 2
H10A H 0.1910 0.2078 0.3819 0.086 Uiso 0.5 1 calc R . . C 2
C12A C 0.3422(6) 0.2177(3) 0.4147(8) 0.071(3) Uani 0.5 1 d D U . C 2
H12A H 0.3707 0.2307 0.4420 0.086 Uiso 0.5 1 calc R . . C 2
C13A C 0.3657(5) 0.1934(3) 0.3707(8) 0.071(3) Uani 0.5 1 d D U . C 2
H13A H 0.4101 0.1897 0.3680 0.085 Uiso 0.5 1 calc R . . C 2

loop_
_atom_site_aniso_label
_atom_site_aniso_U_11
_atom_site_aniso_U_22
_atom_site_aniso_U_33
_atom_site_aniso_U_23
_atom_site_aniso_U_13
_atom_site_aniso_U_12
Zr1 0.0426(7) 0.0116(5) 0.0191(6) 0.000 0.0117(4) 0.000
Zr2 0.0353(8) 0.0042(6) 0.0104(6) 0.000 0.000 0.000
Zr3 0.0605(17) 0.0346(14) 0.0426(15) 0.0001(11) 0.000 0.000
Zr4 0.067(2) 0.0324(13) 0.0575(17) 0.000 0.0237(15) 0.000
Zr5 0.0629(17) 0.0303(13) 0.0495(15) 0.000 0.0142(13) 0.000
O1 0.070(5) 0.016(3) 0.055(4) -0.009(3) 0.034(4) 0.004(3)
O2 0.045(4) 0.013(3) 0.023(3) -0.005(2) 0.006(3) 0.006(3)
O3 0.153(9) 0.055(6) 0.074(6) -0.006(5) 0.042(6) -0.030(6)
O4 0.155(10) 0.060(6) 0.084(8) -0.005(6) 0.050(8) -0.029(7)
O5 0.153(10) 0.057(6) 0.082(8) -0.008(6) 0.047(8) -0.027(7)
O6 0.153(10) 0.053(6) 0.072(7) -0.011(6) 0.041(7) -0.030(7)
O7 0.045(6) 0.038(5) 0.067(7) 0.000 0.020(5) 0.000
O8 0.061(3) 0.060(3) 0.051(3) 0.000 0.000(2) 0.000
O9 0.125(10) 0.055(7) 0.018(4) 0.000 0.000 -0.055(7)
O10 0.045(5) 0.052(6) 0.084(7) 0.049(5) 0.000 0.000
O11 0.078(10) 0.030(8) 0.056(7) 0.000 0.040(8) 0.000
O12 0.072(8) 0.132(16) 0.118(14) 0.000 0.017(11) 0.000
O13 0.099(11) 0.103(11) 0.087(8) 0.000 0.030(9) 0.000
O14 0.062(8) 0.14(2) 0.120(16) 0.000 0.021(12) 0.000
O15 0.13(2) 0.058(12) 0.074(13) 0.032(10) 0.038(13) 0.046(12)
O16 0.116(15) 0.127(16) 0.124(16) -0.002(10) 0.000 0.000
O17 0.069(10) 0.040(9) 0.073(10) -0.014(8) 0.000 0.000
C1 0.067(6) 0.013(4) 0.039(5) -0.004(4) 0.018(5) 0.010(4)
C2 0.087(6) 0.024(4) 0.040(4) -0.008(3) 0.026(4) 0.009(4)
C3 0.117(7) 0.033(4) 0.061(5) -0.012(4) 0.047(5) 0.011(5)
C4 0.128(7) 0.041(4) 0.057(5) -0.011(4) 0.046(5) 0.014(5)
C5 0.117(6) 0.035(4) 0.045(4) -0.008(4) 0.024(4) 0.022(4)
C6 0.112(7) 0.031(4) 0.057(5) -0.016(4) 0.025(5) 0.006(5)
C7 0.099(7) 0.032(4) 0.050(5) -0.018(4) 0.025(5) 0.000(5)
C8 0.110(5) 0.039(4) 0.043(4) -0.006(3) 0.014(4) 0.025(4)
C9 0.096(6) 0.051(5) 0.052(5) -0.009(4) 0.011(5) 0.024(5)
C10 0.099(6) 0.053(5) 0.053(5) -0.008(4) 0.010(5) 0.027(5)
C11 0.122(6) 0.042(4) 0.037(4) 0.001(3) 0.006(4) 0.037(4)
C12 0.124(7) 0.043(5) 0.050(6) -0.006(5) 0.012(5) 0.026(6)
C13 0.120(7) 0.042(5) 0.049(6) -0.007(5) 0.014(6) 0.023(5)
C14 0.135(9) 0.045(6) 0.030(6) 0.000 0.000 0.049(7)
C15 0.157(8) 0.059(5) 0.077(6) -0.009(5) 0.043(6) -0.030(6)
C16 0.161(8) 0.062(5) 0.075(6) -0.005(5) 0.040(6) -0.033(6)
C17 0.165(8) 0.065(5) 0.074(6) -0.004(5) 0.035(6) -0.032(6)
C18 0.165(8) 0.068(6) 0.073(7) -0.002(6) 0.030(6) -0.033(6)
C19 0.164(7) 0.068(5) 0.071(6) -0.002(5) 0.029(5) -0.037(6)
C20 0.165(9) 0.068(6) 0.076(7) -0.004(6) 0.038(7) -0.036(7)
C21 0.164(8) 0.064(6) 0.078(7) -0.006(6) 0.041(6) -0.033(6)
C22 0.159(8) 0.074(6) 0.068(6) 0.002(5) 0.019(5) -0.041(6)
C23 0.157(8) 0.079(6) 0.066(6) 0.004(5) 0.016(6) -0.041(6)
C24 0.153(8) 0.080(7) 0.066(7) 0.004(5) 0.011(6) -0.044(7)
C25 0.150(8) 0.080(6) 0.070(6) 0.002(4) 0.006(5) -0.041(6)
C26 0.153(9) 0.078(8) 0.069(8) 0.005(7) 0.006(8) -0.045(8)
C27 0.157(9) 0.077(8) 0.067(8) 0.003(7) 0.014(8) -0.041(8)
C28 0.133(8) 0.084(7) 0.080(7) 0.000 0.000 -0.033(7)
C29 0.155(8) 0.056(5) 0.076(6) -0.008(5) 0.044(6) -0.030(6)
C30 0.159(8) 0.058(5) 0.076(6) -0.007(5) 0.042(6) -0.032(6)
C31 0.162(8) 0.063(5) 0.077(6) -0.007(5) 0.042(6) -0.032(6)
C32 0.164(8) 0.065(5) 0.076(6) -0.006(5) 0.037(6) -0.034(6)
C33 0.165(8) 0.066(5) 0.072(6) -0.004(5) 0.033(6) -0.034(6)
C34 0.166(9) 0.063(6) 0.073(7) -0.003(6) 0.035(7) -0.031(7)
C35 0.162(10) 0.058(6) 0.075(8) -0.002(6) 0.040(8) -0.030(8)
C36 0.165(8) 0.070(5) 0.070(6) -0.002(5) 0.026(5) -0.037(6)
C37 0.159(8) 0.073(6) 0.065(6) 0.003(5) 0.021(6) -0.039(6)
C38 0.156(8) 0.077(6) 0.065(6) 0.003(5) 0.014(5) -0.043(6)
C39 0.155(8) 0.077(6) 0.066(6) 0.002(5) 0.008(5) -0.040(6)
C40 0.167(10) 0.071(7) 0.068(8) 0.003(7) 0.014(7) -0.038(8)
C41 0.170(10) 0.068(7) 0.070(8) 0.004(7) 0.019(7) -0.033(8)
C42 0.146(9) 0.078(7) 0.069(7) 0.000 0.000 -0.041(8)
C9A 0.101(5) 0.054(5) 0.057(5) -0.009(4) 0.009(5) 0.023(5)
C10A 0.103(6) 0.057(5) 0.055(5) -0.006(4) 0.010(5) 0.025(5)
C12A 0.120(6) 0.047(6) 0.048(6) -0.008(5) 0.007(6) 0.025(6)
C13A 0.117(6) 0.045(6) 0.050(6) -0.010(5) 0.008(6) 0.026(5)

loop_
_atom_type_symbol
_atom_type_description
_atom_type_scat_dispersion_real
_atom_type_scat_dispersion_imag
_atom_type_scat_source
C C 0.0181 0.0091 'International Tables Vol C Tables 4.2.6.8 and 6.1.1.4'
H H 0.0000 0.0000 'International Tables Vol C Tables 4.2.6.8 and 6.1.1.4'
O O 0.0492 0.0322 'International Tables Vol C Tables 4.2.6.8 and 6.1.1.4'
Zr Zr -0.1862 2.2449 'International Tables Vol C Tables 4.2.6.8 and 6.1.1.4'

loop_
_geom_angle_atom_site_label_1
_geom_angle_atom_site_label_2
_geom_angle_atom_site_label_3
_geom_angle
_geom_angle_site_symmetry_1
_geom_angle_site_symmetry_3
Zr1 Zr1 Zr1 90.000(1) 2_655 10
Zr2 Zr1 Zr1 59.620(17) 9_655 10
Zr2 Zr1 Zr1 59.619(17) . 10
Zr2 Zr1 Zr1 59.681(19) . 2_655
Zr2 Zr1 Zr1 59.682(19) 9_655 2_655
Zr2 Zr1 Zr2 88.78(3) . 9_655
O1 Zr1 Zr1 107.2(2) 12 2_655
O1 Zr1 Zr1 108.9(2) . 10
O1 Zr1 Zr1 108.9(2) 12 10
O1 Zr1 Zr1 107.2(2) . 2_655
O1 Zr1 Zr2 71.56(17) 12 9_655
O1 Zr1 Zr2 160.31(17) 12 .
O1 Zr1 Zr2 160.31(17) . 9_655
O1 Zr1 Zr2 71.56(17) . .
O1 Zr1 O1 128.1(3) 12 .
O1 Zr1 O8 72.6(2) . .
O1 Zr1 O8 72.6(2) 12 .
O7 Zr1 Zr1 89.4(3) . 10
O7 Zr1 Zr1 179.4(3) . 2_655
O7 Zr1 Zr2 119.99(18) . 9_655
O7 Zr1 Zr2 119.99(18) . .
O7 Zr1 O1 73.0(2) . 12
O7 Zr1 O1 73.0(2) . .
O7 Zr1 O8 95.0(4) . .
O8 Zr1 Zr1 175.6(3) . 10
O8 Zr1 Zr1 85.6(3) . 2_655
O8 Zr1 Zr2 117.73(19) . .
O8 Zr1 Zr2 117.73(19) . 9_655
O9 Zr1 Zr1 32.6(3) 3 10
O9 Zr1 Zr1 32.6(3) . 10
O9 Zr1 Zr1 88.1(4) 3 2_655
O9 Zr1 Zr1 88.1(4) . 2_655
O9 Zr1 Zr2 86.2(4) 3 .
O9 Zr1 Zr2 35.0(3) . .
O9 Zr1 Zr2 86.2(4) . 9_655
O9 Zr1 Zr2 35.0(3) 3 9_655
O9 Zr1 O1 78.4(4) . .
O9 Zr1 O1 140.0(3) . 12
O9 Zr1 O1 78.4(4) 3 12
O9 Zr1 O1 140.0(3) 3 .
O9 Zr1 O7 91.4(5) . .
O9 Zr1 O7 91.4(5) 3 .
O9 Zr1 O8 146.8(3) . .
O9 Zr1 O8 146.8(3) 3 .
O9 Zr1 O9 65.1(6) . 3
O10 Zr1 Zr1 32.7(3) 2_655 2_655
O10 Zr1 Zr1 90.2(4) 2_655 10
O10 Zr1 Zr1 32.7(3) . 2_655
O10 Zr1 Zr1 90.2(4) . 10
O10 Zr1 Zr2 87.4(3) 2_655 .
O10 Zr1 Zr2 87.4(3) . 9_655
O10 Zr1 Zr2 36.7(3) 2_655 9_655
O10 Zr1 Zr2 36.7(3) . .
O10 Zr1 O1 137.2(3) 2_655 .
O10 Zr1 O1 137.2(3) . 12
O10 Zr1 O1 76.2(4) . .
O10 Zr1 O1 76.2(4) 2_655 12
O10 Zr1 O7 147.3(3) . .
O10 Zr1 O7 147.3(3) 2_655 .
O10 Zr1 O8 86.1(4) . .
O10 Zr1 O8 86.1(4) 2_655 .
O10 Zr1 O9 105.4(6) . 3
O10 Zr1 O9 71.5(4) 2_655 3
O10 Zr1 O9 105.4(6) 2_655 .
O10 Zr1 O9 71.5(4) . .
O10 Zr1 O10 65.5(5) 2_655 .
Zr1 Zr2 Zr1 60.76(3) . 10
Zr1 Zr2 Zr1 60.76(3) 9_655 2_655
Zr1 Zr2 Zr1 91.22(3) . 9_655
Zr1 Zr2 Zr1 91.22(3) 10 2_655
Zr1 Zr2 Zr1 60.64(4) 10 9_655
Zr1 Zr2 Zr1 60.64(4) . 2_655
O2 Zr2 Zr1 110.75(16) . 10
O2 Zr2 Zr1 75.22(15) 11_655 2_655
O2 Zr2 Zr1 166.43(15) 11_655 10
O2 Zr2 Zr1 75.23(15) . .
O2 Zr2 Zr1 110.75(16) 4_655 2_655
O2 Zr2 Zr1 110.75(16) 11_655 9_655
O2 Zr2 Zr1 75.22(15) 10 10
O2 Zr2 Zr1 111.27(15) 10 9_655
O2 Zr2 Zr1 166.43(15) 10 2_655
O2 Zr2 Zr1 75.22(15) 4_655 9_655
O2 Zr2 Zr1 111.27(15) . 2_655
O2 Zr2 Zr1 166.44(15) . 9_655
O2 Zr2 Zr1 111.27(15) 11_655 .
O2 Zr2 Zr1 110.75(16) 10 .
O2 Zr2 Zr1 111.27(15) 4_655 10
O2 Zr2 Zr1 166.43(15) 4_655 .
O2 Zr2 O2 118.3(3) 11_655 10
O2 Zr2 O2 118.3(3) 4_655 .
O2 Zr2 O2 74.1(3) 10 .
O2 Zr2 O2 75.5(3) 10 4_655
O2 Zr2 O2 75.5(3) 11_655 .
O2 Zr2 O2 74.1(3) 11_655 4_655
O2 Zr2 O10 79.6(3) . .
O2 Zr2 O10 142.10(17) . 10
O2 Zr2 O10 142.10(17) 10 .
O2 Zr2 O10 142.10(17) 11_655 10
O2 Zr2 O10 79.6(3) 11_655 .
O2 Zr2 O10 142.10(17) 4_655 .
O2 Zr2 O10 79.6(3) 4_655 10
O2 Zr2 O10 79.6(3) 10 10
O9 Zr2 Zr1 34.13(18) . 10
O9 Zr2 Zr1 88.3(4) 11_655 .
O9 Zr2 Zr1 88.3(4) 11_655 10
O9 Zr2 Zr1 34.13(18) 11_655 2_655
O9 Zr2 Zr1 34.13(18) . .
O9 Zr2 Zr1 88.3(4) . 2_655
O9 Zr2 Zr1 34.13(18) 11_655 9_655
O9 Zr2 Zr1 88.3(4) . 9_655
O9 Zr2 O2 142.91(16) . 4_655
O9 Zr2 O2 142.91(16) 11_655 .
O9 Zr2 O2 80.3(4) 11_655 4_655
O9 Zr2 O2 80.3(4) 11_655 11_655
O9 Zr2 O2 80.3(4) . 10
O9 Zr2 O2 142.91(16) . 11_655
O9 Zr2 O2 142.91(16) 11_655 10
O9 Zr2 O2 80.3(4) . .
O9 Zr2 O9 104.3(8) 11_655 .
O9 Zr2 O10 68.6(3) 11_655 .
O9 Zr2 O10 68.6(3) 11_655 10
O9 Zr2 O10 68.6(3) . 10
O9 Zr2 O10 68.6(3) . .
O10 Zr2 Zr1 89.5(3) 10 .
O10 Zr2 Zr1 89.5(3) . 10
O10 Zr2 Zr1 34.66(17) 10 10
O10 Zr2 Zr1 34.66(17) . .
O10 Zr2 Zr1 89.5(3) . 9_655
O10 Zr2 Zr1 34.66(17) . 2_655
O10 Zr2 Zr1 34.66(17) 10 9_655
O10 Zr2 Zr1 89.5(3) 10 2_655
O10 Zr2 O10 107.0(7) . 10
Zr3 Zr3 Zr4 120.76(6) 10_556 2
Zr3 Zr3 Zr4 120.76(6) 10_556 .
Zr3 Zr3 O3 128.7(7) 10_556 .
Zr3 Zr3 O3 128.7(7) 10_556 11
Zr3 Zr3 O15 89.8(5) 10_556 .
Zr3 Zr3 O15 89.8(5) 10_556 11
Zr3 Zr3 O16 145.0(12) 10_556 .
Zr4 Zr3 Zr4 59.99(11) 2 .
O3 Zr3 Zr4 75.4(6) . .
O3 Zr3 Zr4 75.4(6) 11 2
O3 Zr3 Zr4 109.5(6) 11 .
O3 Zr3 Zr4 109.5(6) . 2
O3 Zr3 O3 71.7(16) 11 .
O3 Zr3 O15 140.2(9) . 11
O3 Zr3 O15 76.1(9) . .
O3 Zr3 O15 140.2(9) 11 .
O3 Zr3 O15 76.1(9) 11 11
O15 Zr3 Zr4 94.5(6) . 2
O15 Zr3 Zr4 94.5(6) 11 .
O15 Zr3 Zr4 38.5(6) 11 2
O15 Zr3 Zr4 38.5(6) . .
O15 Zr3 O15 119.1(12) . 11
O16 Zr3 Zr4 34.9(6) . 2
O16 Zr3 Zr4 34.9(6) . .
O16 Zr3 O3 77.5(11) . 11
O16 Zr3 O3 77.5(11) . .
O16 Zr3 O15 73.3(8) . .
O16 Zr3 O15 73.3(8) . 11
Zr3 Zr4 Zr3 88.67(10) 2 .
Zr4 Zr4 Zr3 60.00(6) 2 2
Zr4 Zr4 Zr3 60.00(6) 2 .
O4 Zr4 Zr3 71.2(6) 12 2
O4 Zr4 Zr3 159.9(6) 12 .
O4 Zr4 Zr3 71.2(6) . .
O4 Zr4 Zr3 159.9(6) . 2
O4 Zr4 Zr4 107.5(8) . 2
O4 Zr4 Zr4 107.5(8) 12 2
O4 Zr4 O4 128.9(12) 12 .
O11 Zr4 Zr3 121.3(4) . .
O11 Zr4 Zr3 121.3(4) . 2
O11 Zr4 Zr4 90.9(7) . 2
O11 Zr4 O4 71.8(6) . .
O11 Zr4 O4 71.8(6) . 12
O11 Zr4 O12 86.3(11) . .
O11 Zr4 O15 143.9(5) . 12
O11 Zr4 O15 143.9(5) . .
O11 Zr4 O16 92.2(12) . 2
O11 Zr4 O16 92.2(12) . .
O12 Zr4 Zr3 121.7(6) . .
O12 Zr4 Zr3 121.7(6) . 2
O12 Zr4 Zr4 177.1(10) . 2
O12 Zr4 O4 71.6(8) . .
O12 Zr4 O4 71.6(8) . 12
O12 Zr4 O15 86.5(10) . 12
O12 Zr4 O15 86.5(10) . .
O12 Zr4 O16 144.9(7) . 2
O12 Zr4 O16 144.9(7) . .
O15 Zr4 Zr3 39.9(6) . .
O15 Zr4 Zr3 39.9(6) 12 2
O15 Zr4 Zr3 92.3(5) . 2
O15 Zr4 Zr3 92.3(5) 12 .
O15 Zr4 Zr4 95.8(6) . 2
O15 Zr4 Zr4 95.8(6) 12 2
O15 Zr4 O4 137.8(8) . 12
O15 Zr4 O4 137.8(8) 12 .
O15 Zr4 O4 72.4(8) . .
O15 Zr4 O4 72.4(8) 12 12
O15 Zr4 O15 70.6(9) 12 .
O16 Zr4 Zr3 88.8(10) . 2
O16 Zr4 Zr3 34.5(7) 2 2
O16 Zr4 Zr3 34.5(7) . .
O16 Zr4 Zr3 88.8(10) 2 .
O16 Zr4 Zr4 35.1(6) . 2
O16 Zr4 Zr4 35.1(6) 2 2
O16 Zr4 O4 74.7(11) 2 12
O16 Zr4 O4 140.7(9) . 12
O16 Zr4 O4 74.7(11) . .
O16 Zr4 O4 140.7(9) 2 .
O16 Zr4 O15 74.3(9) 2 12
O16 Zr4 O15 113.2(13) . 12
O16 Zr4 O15 74.3(9) . .
O16 Zr4 O15 113.2(13) 2 .
O16 Zr4 O16 70.2(14) . 2
Zr5 Zr5 Zr5 90.0 10_556 2
Zr5 Zr5 O5 108.9(6) 10_556 .
Zr5 Zr5 O5 108.9(6) 10_556 12
Zr5 Zr5 O13 166.2(9) 10_556 .
Zr5 Zr5 O14 89.7(9) 10_556 .
Zr5 Zr5 O17 88.9(7) 10_556 2
Zr5 Zr5 O17 88.9(7) 10_556 .
O5 Zr5 Zr5 107.7(8) . 2
O5 Zr5 Zr5 107.7(8) 12 2
O5 Zr5 O5 127.2(12) . 12
O5 Zr5 O13 67.2(6) . .
O5 Zr5 O13 67.2(6) 12 .
O5 Zr5 O14 72.4(9) 12 .
O5 Zr5 O14 72.4(9) . .
O5 Zr5 O17 140.4(10) . 2
O5 Zr5 O17 74.9(9) 12 2
O5 Zr5 O17 140.4(10) 12 .
O5 Zr5 O17 74.9(9) . .
O13 Zr5 Zr5 103.8(9) . 2
O14 Zr5 Zr5 179.7(9) . 2
O14 Zr5 O13 76.5(11) . .
O17 Zr5 Zr5 35.1(5) . 2
O17 Zr5 Zr5 35.1(5) 2 2
O17 Zr5 O13 102.4(10) . .
O17 Zr5 O13 102.4(10) 2 .
O17 Zr5 O14 144.8(5) . .
O17 Zr5 O14 144.8(5) 2 .
O17 Zr5 O17 70.2(10) 2 .
C1 O1 Zr1 133.5(6) . .
C1 O2 Zr2 131.7(5) . .
C15 O3 Zr3 130.3(16) . .
C15 O4 Zr4 133.1(19) . .
C29 O5 Zr5 138(2) . .
O6 O6 C29 135(2) 10_556 .
Zr1 O9 Zr1 114.8(5) 10 .
Zr1 O9 Zr2 110.9(4) . .
Zr1 O9 Zr2 110.9(4) 10 .
Zr1 O10 Zr1 114.5(5) . 2_655
Zr1 O10 Zr2 108.6(4) . .
Zr1 O10 Zr2 108.6(4) 2_655 .
O14 O14 Zr5 90.3(9) 10_556 .
Zr4 O15 Zr3 101.7(10) . .
O15 O15 Zr3 90.2(5) 10_556 .
O15 O15 Zr4 144.1(5) 10_556 .
Zr3 O16 Zr4 110.6(12) . .
Zr3 O16 Zr4 110.6(12) . 2
Zr4 O16 Zr4 109.7(13) 2 .
Zr5 O17 Zr5 109.7(9) . 2
O17 O17 Zr5 91.1(7) 10_556 .
O17 O17 Zr5 91.1(7) 10_556 2
O1 C1 C2 116.5(9) . .
O2 C1 O1 125.9(8) . .
O2 C1 C2 117.5(8) . .
C3 C2 C1 120.7(10) . .
C3 C2 C7 119.4(10) . .
C7 C2 C1 119.7(10) . .
C2 C3 C4 120.0(12) . .
C5 C4 C3 119.1(12) . .
C4 C5 C8 120.0(11) . .
C6 C5 C4 119.1(10) . .
C6 C5 C8 120.9(11) . .
C5 C6 C7 121.9(12) . .
C6 C7 C2 120.0(11) . .
C9 C8 C5 119.3(9) . .
C9 C8 C13 120.3(5) . .
C13 C8 C5 120.3(9) . .
C9A C8 C5 116.7(10) . .
C9A C8 C13A 120.3(5) . .
C13A C8 C5 123.0(10) . .
C8 C9 C10 119.9(5) . .
C11 C10 C9 120.0(5) . .
C10 C11 C12 120.2(5) . .
C10 C11 C14 120.3(8) . .
C12 C11 C14 119.4(8) . .
C10A C11 C14 117.6(8) . .
C12A C11 C14 122.1(8) . .
C12A C11 C10A 120.3(5) . .
C11 C12 C13 120.0(5) . .
C12 C13 C8 119.7(5) . .
C11 C14 C11 116.9(13) 6 .
C14 C14 C11 121.5(6) 13_556 6
C14 C14 C11 121.5(6) 13_556 .
O3 C15 O4 126.5(19) . .
O3 C15 C16 116(3) . .
O4 C15 C16 117(3) . .
C17 C16 C15 118(2) . .
C17 C16 C21 120.2(5) . .
C21 C16 C15 122(2) . .
C16 C17 C18 119.9(5) . .
C19 C18 C17 119.9(5) . .
C18 C19 C22 125.2(18) . .
C20 C19 C18 120.2(5) . .
C20 C19 C22 114.4(18) . .
C19 C20 C21 120.0(5) . .
C16 C21 C20 119.8(5) . .
C23 C22 C19 123.1(18) . .
C23 C22 C27 120.1(5) . .
C27 C22 C19 116.3(18) . .
C22 C23 C24 119.9(5) . .
C25 C24 C23 119.8(5) . .
C24 C25 C25 120.2(5) . 10
C24 C25 C26 120.5(5) . .
C24 C25 C28 120.3(9) . .
C26 C25 C25 91.6(7) . 10
C26 C25 C28 119.2(9) . .
C28 C25 C25 58.6(8) . 10
C25 C26 C26 88.4(7) . 10
C25 C26 C27 119.7(5) . .
C27 C26 C26 122.1(7) . 10
C26 C27 C22 120.0(5) . .
C25 C28 C25 62.8(15) 6 13
C25 C28 C25 180.0(9) 10 6
C25 C28 C25 180.0 . 13
C25 C28 C25 117.2(15) . 6
C25 C28 C25 62.8(15) . 10
C25 C28 C25 117.2(15) 10 13
O5 C29 C30 124(3) . .
O6 C29 O5 119.5(17) . .
O6 C29 C30 116(3) . .
C31 C30 C29 119.8(18) . .
C35 C30 C29 120.2(18) . .
C35 C30 C31 120.0(5) . .
C32 C31 C30 120.0(5) . .
C31 C32 C33 120.3(5) . .
C32 C33 C34 119.6(5) . .
C32 C33 C36 119.1(16) . .
C34 C33 C36 121.1(15) . .
C35 C34 C33 120.1(5) . .
C30 C35 C34 120.0(5) . .
C37 C36 C33 121.0(15) . .
C41 C36 C33 119.3(15) . .
C41 C36 C37 119.6(5) . .
C38 C37 C36 120.1(5) . .
C37 C38 C39 120.6(5) . .
C38 C39 C42 120.5(9) . .
C40 C39 C38 119.0(5) . .
C40 C39 C42 120.5(9) . .
C41 C40 C39 120.5(5) . .
C40 C41 C36 120.3(5) . .
C39 C42 C39 106.8(18) 6 .
C8 C9A C10A 119.8(5) . .
C11 C10A C9A 119.7(5) . .
C11 C12A C13A 120.0(5) . .
C8 C13A C12A 119.8(5) . .

loop_
_geom_bond_atom_site_label_1
_geom_bond_atom_site_label_2
_geom_bond_distance
_geom_bond_site_symmetry_2
Zr1 Zr1 3.5422(19) 10
Zr1 Zr1 3.536(2) 2_655
Zr1 Zr2 3.5018(10) .
Zr1 Zr2 3.5019(10) 9_655
Zr1 O1 2.277(6) 12
Zr1 O1 2.277(6) .
Zr1 O7 2.213(11) .
Zr1 O8 2.315(12) .
Zr1 O9 2.103(6) 3
Zr1 O9 2.103(6) .
Zr1 O10 2.101(6) .
Zr1 O10 2.101(6) 2_655
Zr2 Zr1 3.5019(10) 9_655
Zr2 Zr1 3.5019(10) 10
Zr2 Zr1 3.5019(10) 2_655
Zr2 O2 2.203(6) .
Zr2 O2 2.202(6) 4_655
Zr2 O2 2.202(6) 11_655
Zr2 O2 2.202(6) 10
Zr2 O9 2.149(11) .
Zr2 O9 2.149(11) 11_655
Zr2 O10 2.209(10) .
Zr2 O10 2.209(10) 10
Zr3 Zr3 1.726(6) 10_556
Zr3 Zr4 3.503(3) .
Zr3 Zr4 3.503(3) 2
Zr3 O3 2.18(2) .
Zr3 O3 2.18(2) 11
Zr3 O15 2.29(2) .
Zr3 O15 2.29(2) 11
Zr3 O16 2.12(2) .
Zr4 Zr3 3.503(3) 2
Zr4 Zr4 3.502(7) 2
Zr4 O4 2.24(2) 12
Zr4 O4 2.24(2) .
Zr4 O11 1.95(2) .
Zr4 O12 2.07(3) .
Zr4 O15 2.22(2) .
Zr4 O15 2.22(2) 12
Zr4 O16 2.141(17) 2
Zr4 O16 2.141(17) .
Zr5 Zr5 1.798(6) 10_556
Zr5 Zr5 3.556(6) 2
Zr5 O5 2.16(2) 12
Zr5 O5 2.16(2) .
Zr5 O13 2.240(18) .
Zr5 O14 2.19(3) .
Zr5 O17 2.174(13) .
Zr5 O17 2.174(13) 2
O1 C1 1.260(11) .
O2 C1 1.234(12) .
O3 C15 1.23(4) .
O4 C15 1.27(4) .
O5 C29 1.34(4) .
O6 O6 1.05(4) 10_556
O6 C29 1.29(4) .
O9 Zr1 2.103(6) 10
O10 Zr1 2.102(6) 2_655
O14 O14 1.78(7) 10_556
O15 O15 1.71(4) 10_556
O16 Zr4 2.141(17) 2
O17 Zr5 2.174(13) 2
O17 O17 1.71(5) 10_556
C1 C2 1.496(12) .
C2 C3 1.375(16) .
C2 C7 1.383(15) .
C3 C4 1.420(15) .
C4 C5 1.396(18) .
C5 C6 1.355(18) .
C5 C8 1.521(12) .
C6 C7 1.382(15) .
C8 C9 1.388(8) .
C8 C13 1.395(8) .
C8 C9A 1.390(8) .
C8 C13A 1.390(8) .
C9 C10 1.391(8) .
C10 C11 1.389(8) .
C11 C12 1.390(8) .
C11 C14 1.499(10) .
C11 C10A 1.392(8) .
C11 C12A 1.386(8) .
C12 C13 1.391(8) .
C14 C11 1.499(10) 6
C14 C14 1.36(3) 13_556
C15 C16 1.497(10) .
C16 C17 1.390(8) .
C16 C21 1.391(8) .
C17 C18 1.392(8) .
C18 C19 1.389(8) .
C19 C20 1.389(8) .
C19 C22 1.489(9) .
C20 C21 1.391(8) .
C22 C23 1.391(8) .
C22 C27 1.392(8) .
C23 C24 1.391(8) .
C24 C25 1.388(8) .
C25 C25 1.54(3) 10
C25 C26 1.389(8) .
C25 C28 1.473(8) .
C26 C26 1.61(3) 10
C26 C27 1.390(8) .
C28 C25 1.474(8) 13
C28 C25 1.474(8) 10
C28 C25 1.474(8) 6
C29 C30 1.504(10) .
C30 C31 1.393(8) .
C30 C35 1.387(8) .
C31 C32 1.388(8) .
C32 C33 1.390(8) .
C33 C34 1.395(8) .
C33 C36 1.516(9) .
C34 C35 1.393(8) .
C36 C37 1.392(8) .
C36 C41 1.391(8) .
C37 C38 1.391(8) .
C38 C39 1.396(8) .
C39 C40 1.395(8) .
C39 C42 1.542(9) .
C40 C41 1.390(8) .
C42 C39 1.542(9) 6
C9A C10A 1.395(8) .
C12A C13A 1.392(8) .

loop_
_platon_squeeze_void_nr
_platon_squeeze_void_average_x
_platon_squeeze_void_average_y
_platon_squeeze_void_average_z
_platon_squeeze_void_volume
_platon_squeeze_void_count_electrons
_platon_squeeze_void_content
1 -0.044 -0.004 -0.064 6816 2031 ' '

loop_
_twin_individual_id
_twin_individual_mass_fraction_refined
1 6(10)
2 -5(10)
